data_7226790
loop_
_publ_author_name
'Gai, Rafaela'
'do Carmo Pinheiro, Roberto'
'Neto, Jos\'e S. S.'
'Iglesias, Bernardo A.'
'Acunha, Thiago V.'
'Back, Davi F.'
'Zeni, Gilson'

_publ_section_title
;
 The intramolecular 5-exo, 7-endo-dig transition metal-free cyclization
 sequence of (2-alkynylphenyl) benzyl ethers: synthesis of seven-membered
 fused benzo[b]furans
;
_journal_issue 24
_journal_name_full 'Green Chem.'
_journal_page_first 6648
_journal_paper_doi 10.1039/C6GC02423H
_journal_volume 18
_journal_year 2016
_chemical_absolute_configuration rmad
_chemical_formula_moiety 'C30 H22 O2'
_chemical_formula_sum 'C30 H22 O2'
_chemical_formula_weight 414.48
_chemical_melting_point ?
_chemical_name_common 'methoxyphenyl phenyl benzo cyclohepta benzofuran'
_chemical_name_systematic
;
6-(2-methoxyphenyl)-5a-phenyl-5aH-benzo[4,5]cyclohepta[1,2-b]benzofuran
;
_space_group_IT_number 33
_symmetry_cell_setting orthorhombic
_symmetry_space_group_name_Hall 'P 2c -2n'
_symmetry_space_group_name_H-M 'P n a 21'
_atom_sites_solution_hydrogens geom
_atom_sites_solution_primary direct
_atom_sites_solution_secondary difmap
_audit_conform_dict_location ftp://ftp.iucr.org/pub/cif_core.dic
_audit_conform_dict_name cif_core.dic
_audit_conform_dict_version 2.3
_audit_creation_date 2016-05-19T15:29:08-00:00
_audit_creation_method 'WinGX routine CIF_UPDATE'
_audit_update_record
;
2016-06-15 deposited with the CCDC.
2016-10-12 downloaded from the CCDC.
;
_cell_angle_alpha 90
_cell_angle_beta 90
_cell_angle_gamma 90
_cell_formula_units_Z 4
_cell_length_a 15.6898(4)
_cell_length_b 10.3140(2)
_cell_length_c 13.7275(3)
_cell_measurement_reflns_used 9927
_cell_measurement_temperature 296(2)
_cell_measurement_theta_max 68.135
_cell_measurement_theta_min 2.816
_cell_volume 2221.45(9)
_computing_cell_refinement 'SAINT V8.34A (Bruker AXS Inc., 2013)'
_computing_data_collection 'Bruker Instrument Service v4.2.7'
_computing_data_reduction 'SAINT V8.34A (Bruker AXS Inc., 2013)'
_computing_molecular_graphics 'Diamond (version 3.2i; Crystal Impact G'
_computing_structure_refinement 'SHELXL-97 (Sheldrick, 1997)'
_computing_structure_solution 'SHELXL97 (Sheldrick, 1997)'
_diffrn_ambient_temperature 296(2)
_diffrn_detector_area_resol_mean 10.4167
_diffrn_measured_fraction_theta_full 0.998
_diffrn_measured_fraction_theta_max 0.998
_diffrn_measurement_device_type 'Bruker D8 Quest Photon 100 diffractometer'
_diffrn_measurement_method '2\% \f & \w scans'
_diffrn_radiation_monochromator 'Montel type 2-dim beam shaping X ray optics'
_diffrn_radiation_type CuK\a
_diffrn_radiation_wavelength 1.54178
_diffrn_reflns_av_R_equivalents 0.0233
_diffrn_reflns_av_unetI/netI 0.0114
_diffrn_reflns_limit_h_max 19
_diffrn_reflns_limit_h_min -19
_diffrn_reflns_limit_k_max 12
_diffrn_reflns_limit_k_min -12
_diffrn_reflns_limit_l_max 16
_diffrn_reflns_limit_l_min -16
_diffrn_reflns_number 41636
_diffrn_reflns_theta_full 70.24
_diffrn_reflns_theta_max 70.24
_diffrn_reflns_theta_min 5.13
_diffrn_source 'micro-focus tube'
_diffrn_standards_decay_% none
_diffrn_standards_interval_count none
_diffrn_standards_interval_time none
_diffrn_standards_number none
_exptl_absorpt_coefficient_mu 0.598
_exptl_absorpt_correction_T_max 0.8974
_exptl_absorpt_correction_T_min 0.8566
_exptl_absorpt_correction_type multi-scan
_exptl_absorpt_process_details
;
SADABS (version 2012/1; Bruker, 2012) was used to perform the numerical
        absorption correction based on the indexed faces of the crystal.
;
_exptl_crystal_colour yellow
_exptl_crystal_density_diffrn 1.239
_exptl_crystal_density_meas ?
_exptl_crystal_density_method 'not measured'
_exptl_crystal_description block
_exptl_crystal_F_000 872
_exptl_crystal_recrystallization_method 'Re-crystallisation from solvent'
_exptl_crystal_size_max 0.27
_exptl_crystal_size_mid 0.25
_exptl_crystal_size_min 0.19
_refine_diff_density_max 0.152
_refine_diff_density_min -0.14
_refine_diff_density_rms 0.028
_refine_ls_abs_structure_details 'Flack H D (1983), Acta Cryst. A39, 876-881'
_refine_ls_abs_structure_Flack 0.1(1)
_refine_ls_extinction_coef none
_refine_ls_extinction_method none
_refine_ls_goodness_of_fit_ref 1.083
_refine_ls_hydrogen_treatment constr
_refine_ls_matrix_type full
_refine_ls_number_parameters 289
_refine_ls_number_reflns 4204
_refine_ls_number_restraints 1
_refine_ls_restrained_S_all 1.083
_refine_ls_R_factor_all 0.0294
_refine_ls_R_factor_gt 0.0291
_refine_ls_shift/su_max 0
_refine_ls_shift/su_mean 0
_refine_ls_structure_factor_coef Fsqd
_refine_ls_weighting_details 'calc w=1/[\s^2^(Fo^2^)+(0.0471P)^2^+0.1344P] where P=(Fo^2^+2Fc^2^)/3'
_refine_ls_weighting_scheme calc
_refine_ls_wR_factor_gt 0.0753
_refine_ls_wR_factor_ref 0.0757
_reflns_number_gt 4107
_reflns_number_total 4204
_reflns_threshold_expression >2sigma(I)
_cod_data_source_file c6gc02423h2.cif
_cod_data_source_block test33
_cod_depositor_comments
;
The following automatic conversions were performed:

'_chemical_melting_point' value 'none' was changed to '?' - the value
is undefined or not given.

'_exptl_crystal_density_meas' value 'none' was changed to '?' - the
value is perceived as not measured.

Automatic conversion script
Id: cif_fix_values 4268 2015-11-12 08:31:59Z antanas 

 Adding full bibliography for 7226790--7226792.cif.
;
_cod_original_sg_symbol_Hall P2c-2n
_cod_original_sg_symbol_H-M Pna21
_cod_database_code 7226790
_solvent_exptl_crystal_recrystallization_method CH3OH/Ch2Cl2

loop_
_symmetry_equiv_pos_as_xyz
'x, y, z'
'-x, -y, z+1/2'
'x+1/2, -y+1/2, z'
'-x+1/2, y+1/2, z+1/2'

loop_
_atom_site_label
_atom_site_type_symbol
_atom_site_fract_x
_atom_site_fract_y
_atom_site_fract_z
_atom_site_U_iso_or_equiv
_atom_site_adp_type
_atom_site_occupancy
_atom_site_symmetry_multiplicity
_atom_site_calc_flag
_atom_site_refinement_flags
O1 O 0.32275(5) 0.55189(8) 0.46086(6) 0.04591(19) Uani 1 1 d .
O2 O 0.19560(7) 0.72701(10) 0.53335(7) 0.0610(2) Uani 1 1 d .
C8 C 0.27759(7) 0.46656(10) 0.61245(9) 0.0405(2) Uani 1 1 d .
C9 C 0.23624(7) 0.39510(11) 0.67909(8) 0.0434(2) Uani 1 1 d .
H9 H 0.2477 0.4136 0.7441 0.052 Uiso 1 1 calc R
C16 C 0.11523(7) 0.39236(12) 0.50665(9) 0.0476(3) Uani 1 1 d .
H16 H 0.0612 0.4048 0.4802 0.057 Uiso 1 1 calc R
C2 C 0.36565(7) 0.61048(10) 0.53497(10) 0.0453(3) Uani 1 1 d .
C15 C 0.12254(7) 0.28616(12) 0.57713(9) 0.0443(3) Uani 1 1 d .
C17 C 0.17538(7) 0.47372(12) 0.47515(9) 0.0442(3) Uani 1 1 d .
C10 C 0.17525(7) 0.29153(11) 0.66004(9) 0.0432(2) Uani 1 1 d .
C18 C 0.14935(8) 0.58439(14) 0.41219(10) 0.0524(3) Uani 1 1 d .
C12 C 0.11277(9) 0.09015(13) 0.71739(11) 0.0570(3) Uani 1 1 d .
H12 H 0.1095 0.0252 0.7642 0.068 Uiso 1 1 calc R
C1 C 0.26829(7) 0.45049(10) 0.50310(8) 0.0402(2) Uani 1 1 d .
C11 C 0.16760(9) 0.19286(13) 0.73027(10) 0.0515(3) Uani 1 1 d .
H11 H 0.2003 0.1972 0.7867 0.062 Uiso 1 1 calc R
C7 C 0.34142(7) 0.56757(11) 0.62673(9) 0.0436(3) Uani 1 1 d .
C13 C 0.06253(8) 0.08361(12) 0.63457(12) 0.0565(3) Uani 1 1 d .
H13 H 0.0264 0.0133 0.6249 0.068 Uiso 1 1 calc R
C30 C 0.29547(10) 0.30268(14) 0.36092(11) 0.0576(3) Uani 1 1 d .
H30 H 0.2688 0.3645 0.3221 0.069 Uiso 1 1 calc R
C14 C 0.06628(8) 0.18153(12) 0.56664(11) 0.0513(3) Uani 1 1 d .
H14 H 0.0307 0.1782 0.5125 0.062 Uiso 1 1 calc R
C25 C 0.30151(7) 0.32292(11) 0.46087(9) 0.0428(3) Uani 1 1 d .
C26 C 0.34065(8) 0.22943(13) 0.51748(11) 0.0514(3) Uani 1 1 d .
H26 H 0.3456 0.2414 0.5844 0.062 Uiso 1 1 calc R
C3 C 0.42708(8) 0.70540(13) 0.52157(12) 0.0569(3) Uani 1 1 d .
H3 H 0.4428 0.7332 0.4597 0.068 Uiso 1 1 calc R
C27 C 0.37268(9) 0.11735(15) 0.47432(14) 0.0628(4) Uani 1 1 d .
H27 H 0.3979 0.054 0.5129 0.075 Uiso 1 1 calc R
C19 C 0.15863(8) 0.71224(14) 0.44457(11) 0.0548(3) Uani 1 1 d .
C6 C 0.37793(8) 0.62256(13) 0.70935(11) 0.0528(3) Uani 1 1 d .
H6 H 0.3612 0.5969 0.7714 0.063 Uiso 1 1 calc R
C4 C 0.46408(9) 0.75721(13) 0.60519(14) 0.0663(4) Uani 1 1 d .
H4 H 0.5059 0.8205 0.599 0.08 Uiso 1 1 calc R
C5 C 0.44029(9) 0.71712(14) 0.69656(14) 0.0641(4) Uani 1 1 d .
H5 H 0.4663 0.7537 0.7509 0.077 Uiso 1 1 calc R
C29 C 0.32847(11) 0.19220(17) 0.31855(13) 0.0700(4) Uani 1 1 d .
H29 H 0.3243 0.1805 0.2515 0.084 Uiso 1 1 calc R
C23 C 0.10725(10) 0.56293(19) 0.32478(12) 0.0695(4) Uani 1 1 d .
H23 H 0.1003 0.4786 0.3021 0.083 Uiso 1 1 calc R
C20 C 0.12753(10) 0.81428(18) 0.38921(15) 0.0727(5) Uani 1 1 d .
H20 H 0.1346 0.8992 0.4105 0.087 Uiso 1 1 calc R
C28 C 0.36742(11) 0.09933(16) 0.37495(15) 0.0706(4) Uani 1 1 d .
H28 H 0.39 0.0251 0.3464 0.085 Uiso 1 1 calc R
C21 C 0.08643(11) 0.7900(2) 0.30326(16) 0.0834(6) Uani 1 1 d .
H21 H 0.0659 0.8591 0.2666 0.1 Uiso 1 1 calc R
C24 C 0.22373(15) 0.85239(18) 0.56144(18) 0.0899(6) Uani 1 1 d .
H24A H 0.2481 0.8484 0.6255 0.135 Uiso 1 1 calc R
H24B H 0.1762 0.911 0.5617 0.135 Uiso 1 1 calc R
H24C H 0.2659 0.8826 0.5161 0.135 Uiso 1 1 calc R
C22 C 0.07507(11) 0.6669(2) 0.27041(15) 0.0862(6) Uani 1 1 d .
H22 H 0.0462 0.6518 0.2123 0.103 Uiso 1 1 calc R

loop_
_atom_site_aniso_label
_atom_site_aniso_U_11
_atom_site_aniso_U_22
_atom_site_aniso_U_33
_atom_site_aniso_U_23
_atom_site_aniso_U_13
_atom_site_aniso_U_12
O1 0.0424(4) 0.0449(4) 0.0504(4) 0.0077(4) 0.0048(4) -0.0048(3)
O2 0.0664(6) 0.0544(5) 0.0622(6) 0.0064(4) 0.0043(5) 0.0112(4)
C8 0.0349(5) 0.0408(5) 0.0457(5) 0.0018(5) -0.0032(4) 0.0021(4)
C9 0.0417(6) 0.0481(6) 0.0406(5) 0.0040(5) -0.0002(4) 0.0018(5)
C16 0.0349(5) 0.0557(7) 0.0520(6) 0.0105(5) -0.0046(5) 0.0004(5)
C2 0.0357(5) 0.0380(5) 0.0622(7) 0.0006(5) 0.0032(5) 0.0027(4)
C15 0.0335(5) 0.0473(6) 0.0520(6) 0.0055(5) 0.0053(5) 0.0012(4)
C17 0.0386(5) 0.0500(6) 0.0441(6) 0.0085(5) -0.0020(4) 0.0012(5)
C10 0.0360(5) 0.0460(6) 0.0475(6) 0.0068(5) 0.0062(5) 0.0026(4)
C18 0.0387(6) 0.0659(8) 0.0525(7) 0.0231(6) 0.0014(5) 0.0013(5)
C12 0.0501(7) 0.0492(7) 0.0717(8) 0.0190(6) 0.0137(6) 0.0028(5)
C1 0.0352(5) 0.0406(5) 0.0447(6) 0.0086(5) 0.0013(4) -0.0037(4)
C11 0.0465(6) 0.0559(7) 0.0520(7) 0.0133(6) 0.0061(5) 0.0027(5)
C7 0.0363(5) 0.0386(5) 0.0559(7) -0.0012(5) 0.0001(5) 0.0042(4)
C13 0.0451(6) 0.0439(6) 0.0804(9) 0.0031(6) 0.0130(6) -0.0035(5)
C30 0.0598(8) 0.0608(8) 0.0521(7) -0.0023(6) -0.0040(6) -0.0021(6)
C14 0.0373(6) 0.0535(7) 0.0631(7) 0.0005(6) 0.0036(5) -0.0018(5)
C25 0.0340(5) 0.0447(6) 0.0495(6) 0.0013(5) 0.0000(5) -0.0045(4)
C26 0.0429(6) 0.0528(7) 0.0584(7) 0.0023(6) -0.0031(5) 0.0038(5)
C3 0.0439(6) 0.0446(6) 0.0821(9) 0.0044(6) 0.0111(6) -0.0019(5)
C27 0.0501(7) 0.0513(7) 0.0870(11) -0.0002(7) -0.0049(7) 0.0074(6)
C19 0.0402(6) 0.0607(8) 0.0636(8) 0.0230(6) 0.0119(6) 0.0098(5)
C6 0.0467(7) 0.0492(7) 0.0625(7) -0.0098(6) -0.0036(6) 0.0049(5)
C4 0.0479(6) 0.0445(6) 0.1066(13) -0.0110(8) 0.0046(8) -0.0088(5)
C5 0.0520(7) 0.0519(7) 0.0885(11) -0.0206(7) -0.0063(7) -0.0024(6)
C29 0.0704(10) 0.0750(10) 0.0645(9) -0.0207(8) -0.0007(8) -0.0028(8)
C23 0.0569(8) 0.0910(11) 0.0606(8) 0.0281(8) -0.0107(7) -0.0121(8)
C20 0.0501(8) 0.0742(10) 0.0937(12) 0.0394(9) 0.0128(8) 0.0160(7)
C28 0.0576(8) 0.0594(9) 0.0947(12) -0.0219(8) 0.0031(8) 0.0006(7)
C21 0.0504(8) 0.0973(14) 0.1023(14) 0.0611(12) -0.0039(8) 0.0020(8)
C24 0.1100(14) 0.0564(9) 0.1033(14) -0.0101(9) 0.0020(12) 0.0206(9)
C22 0.0558(8) 0.1298(18) 0.0731(10) 0.0502(11) -0.0180(8) -0.0128(10)

loop_
_atom_type_symbol
_atom_type_description
_atom_type_scat_dispersion_real
_atom_type_scat_dispersion_imag
_atom_type_scat_source
C C 0.0181 0.0091 'International Tables Vol C Tables 4.2.6.8 and 6.1.1.4'
H H 0 0 'International Tables Vol C Tables 4.2.6.8 and 6.1.1.4'
O O 0.0492 0.0322 'International Tables Vol C Tables 4.2.6.8 and 6.1.1.4'

loop_
_geom_angle_atom_site_label_1
_geom_angle_atom_site_label_2
_geom_angle_atom_site_label_3
_geom_angle
C2 O1 C1 107.97(9)
C19 O2 C24 118.59(13)
C9 C8 C7 129.25(11)
C9 C8 C1 124.61(10)
C7 C8 C1 106.08(10)
C8 C9 C10 126.69(11)
C17 C16 C15 128.91(11)
O1 C2 C3 123.93(12)
O1 C2 C7 113.65(9)
C3 C2 C7 122.42(12)
C14 C15 C10 118.90(11)
C14 C15 C16 117.27(11)
C10 C15 C16 123.37(11)
C16 C17 C18 118.43(11)
C16 C17 C1 119.68(10)
C18 C17 C1 121.89(10)
C11 C10 C15 118.38(11)
C11 C10 C9 117.59(11)
C15 C10 C9 124.01(10)
C23 C18 C19 118.34(13)
C23 C18 C17 120.68(14)
C19 C18 C17 120.63(13)
C11 C12 C13 119.92(12)
O1 C1 C8 104.87(9)
O1 C1 C17 110.14(8)
C8 C1 C17 108.87(9)
O1 C1 C25 105.34(8)
C8 C1 C25 115.86(9)
C17 C1 C25 111.43(9)
C12 C11 C10 121.48(13)
C2 C7 C6 119.79(11)
C2 C7 C8 107.09(11)
C6 C7 C8 133.11(12)
C14 C13 C12 119.75(12)
C29 C30 C25 120.94(15)
C13 C14 C15 121.49(13)
C26 C25 C30 118.69(12)
C26 C25 C1 122.58(11)
C30 C25 C1 118.67(11)
C25 C26 C27 120.01(14)
C2 C3 C4 116.83(14)
C28 C27 C26 120.73(15)
O2 C19 C20 123.84(15)
O2 C19 C18 115.80(11)
C20 C19 C18 120.29(16)
C7 C6 C5 118.16(14)
C5 C4 C3 121.61(12)
C4 C5 C6 121.16(14)
C28 C29 C30 120.30(16)
C18 C23 C22 120.69(18)
C21 C20 C19 120.00(19)
C29 C28 C27 119.32(15)
C22 C21 C20 121.24(15)
C21 C22 C23 119.41(18)

loop_
_geom_bond_atom_site_label_1
_geom_bond_atom_site_label_2
_geom_bond_distance
O1 C2 1.3614(16)
O1 C1 1.4697(13)
O2 C19 1.3583(19)
O2 C24 1.420(2)
C8 C9 1.3419(16)
C8 C7 1.4583(16)
C8 C1 1.5173(16)
C9 C10 1.4578(17)
C16 C17 1.3349(17)
C16 C15 1.4660(16)
C2 C3 1.3862(16)
C2 C7 1.3881(18)
C15 C14 1.4016(17)
C15 C10 1.4079(18)
C17 C18 1.4889(17)
C17 C1 1.5263(15)
C10 C11 1.4069(17)
C18 C23 1.387(2)
C18 C19 1.399(2)
C12 C11 1.376(2)
C12 C13 1.385(2)
C1 C25 1.5294(16)
C7 C6 1.3916(19)
C13 C14 1.3759(19)
C30 C29 1.380(2)
C30 C25 1.3910(19)
C25 C26 1.3823(18)
C26 C27 1.393(2)
C3 C4 1.393(2)
C27 C28 1.379(3)
C19 C20 1.3869(19)
C6 C5 1.393(2)
C4 C5 1.372(3)
C29 C28 1.375(3)
C23 C22 1.400(2)
C20 C21 1.367(3)
C21 C22 1.360(3)
